data_1000354
loop_
_publ_author_name
'Permer, L'
'Laligant, Y'
'Ferey, G'
'Calage, Y'

_publ_section_title
;
Crystal structure, magnetic, and Moessbauer studies of
Cu~6~Fe~0.9~V~6~O~19~: a compound with relaxation
effect
;
_journal_coden_ASTM JSSCBI
_journal_name_full 'Journal of Solid State Chemistry'
_journal_page_first 539
_journal_page_last 546
_journal_paper_doi 10.1006/jssc.1993.1379
_journal_volume 107
_journal_year 1993
_chemical_formula_structural 'Cu6 Fe0.9 V6 O19'
_chemical_formula_sum 'Cu6 Fe0.9 O19 V6'
_chemical_name_systematic 'Copper iron vanadium oxide (6/0.9/6/19)'
_space_group_IT_number 148
_symmetry_cell_setting trigonal
_symmetry_space_group_name_Hall '-R 3'
_symmetry_space_group_name_H-M 'R -3 :H'
_cell_angle_alpha 90
_cell_angle_beta 90
_cell_angle_gamma 120
_cell_formula_units_Z 3
_cell_length_a 12.9399(8)
_cell_length_b 12.9399(8)
_cell_length_c 7.1275(3)
_cell_volume 1033.5
_refine_ls_R_factor_all 0.035
_cod_original_sg_symbol_H-M 'R -3 H'
_cod_original_formula_sum 'Cu6 Fe.9 O19 V6'
_cod_database_code 1000354

loop_
_symmetry_equiv_pos_as_xyz
x,y,z
-y,x-y,z
y-x,-x,z
-x,-y,-z
y,y-x,-z
x-y,x,-z
1/3+x,2/3+y,2/3+z
2/3+x,1/3+y,1/3+z
1/3-y,2/3+x-y,2/3+z
2/3-y,1/3+x-y,1/3+z
1/3-x+y,2/3-x,2/3+z
2/3-x+y,1/3-x,1/3+z
1/3-x,2/3-y,2/3-z
2/3-x,1/3-y,1/3-z
1/3+y,2/3-x+y,2/3-z
2/3+y,1/3-x+y,1/3-z
1/3+x-y,2/3+x,2/3-z
2/3+x-y,1/3+x,1/3-z

loop_
_atom_site_aniso_label
_atom_site_aniso_U_11
_atom_site_aniso_U_12
_atom_site_aniso_U_13
_atom_site_aniso_U_22
_atom_site_aniso_U_23
_atom_site_aniso_U_33
Cu1 0.0164(2) 0.0109(2) -0.0005(1) 0.0152(2) .0000(1) 0.0189(2)
Fe1 0.0111(3) 0.0055(1) 0. 0.0111(3) 0. 0.0078(3)
V1 0.0072(2) 0.0043(1) 0.0004(1) 0.0091(2) 0.0001(1) 0.0082(2)
O1 0.0091(7) 0.0068(6) 0.0022(6) 0.0106(7) 0.0018(6) 0.0101(7)
O2 0.0083(7) 0.0040(6) .0000(6) 0.0096(7) -0.0002(5) 0.0096(7)
O3 0.0079(10) 0.0040(5) 0. 0.007(1) 0. 0.0081(15)
O4 0.0111(8) 0.0080(7) 0.0015(6) 0.0157(8) -0.0005(6) 0.0091(7)

loop_
_atom_site_label
_atom_site_type_symbol
_atom_site_symmetry_multiplicity
_atom_site_Wyckoff_symbol
_atom_site_fract_x
_atom_site_fract_y
_atom_site_fract_z
_atom_site_occupancy
_atom_site_attached_hydrogens
_atom_site_calc_flag
Cu1 Cu2+ 18 f 0.0419 0.7627 0.0997(1) 1. 0 d
Fe1 Fe3+ 3 a 0. 0. 0. 0.90(1) 0 d
V1 V4+ 18 f 0.1552 0.0204 0.3292(1) 1. 0 d
O1 O2- 18 f 0.4801(2) 0.5768(2) 0.1699(3) 1. 0 d
O2 O2- 18 f 0.4566(2) 0.6837(2) 0.4823(3) 1. 0 d
O3 O2- 3 b 0. 0. 0.5 1. 0 d
O4 O2- 18 f 0.5980(2) 0.7009(2) 0.8546(3) 1. 0 d

loop_
_atom_type_symbol
_atom_type_oxidation_number
Cu2+ 2.000
Fe3+ 3.000
V4+ 3.880
O2- -2.000
